data_4337188
loop_
_publ_author_name
'Esteban, Jordi'
'Font-Bardia, Merc\`e'
'Escuer, Albert'

_publ_section_title
;
 Anionic guests in prismatic cavities generated by enneanuclear nickel
 metallacycles.
;
_journal_issue 2
_journal_name_full 'Inorganic chemistry'
_journal_page_first 1113
_journal_page_last 1121
_journal_paper_doi 10.1021/ic402651k
_journal_volume 53
_journal_year 2014
_chemical_formula_moiety 'C56 H66 N30 Ni4 O4, 2(C2 H3 N)'
_chemical_formula_sum 'C60 H72 N32 Ni4 O4'
_chemical_formula_weight 1540.34
_chemical_name_systematic
;
 ?
;
_space_group_IT_number 2
_symmetry_cell_setting triclinic
_symmetry_space_group_name_Hall '-P 1'
_symmetry_space_group_name_H-M 'P -1'
_atom_sites_solution_hydrogens geom
_atom_sites_solution_primary direct
_atom_sites_solution_secondary difmap
_audit_creation_method SHELXL-97
_cell_angle_alpha 70.99(2)
_cell_angle_beta 89.05(2)
_cell_angle_gamma 87.42(2)
_cell_formula_units_Z 1
_cell_length_a 9.194(4)
_cell_length_b 12.236(4)
_cell_length_c 15.887(6)
_cell_measurement_reflns_used 229
_cell_measurement_temperature 105(2)
_cell_measurement_theta_max 31
_cell_measurement_theta_min 3
_cell_volume 1688.1(11)
_computing_cell_refinement 'AUTOMAR (Claudio Klein, 2007)'
_computing_data_collection 'MARXDS (Claudio Klein, 2005)'
_computing_data_reduction 'MARSCALE (Claudio Klein, 2007)'
_computing_molecular_graphics 'ORTEP (Brueggermann and Smith, 1990)'
_computing_publication_material 'PLATON (Spek, 1990)'
_computing_structure_refinement 'SHELXL-97 (Sheldrick, 1997)'
_computing_structure_solution 'SHELXS-97 (Sheldrick, 1997)'
_diffrn_ambient_temperature 105(2)
_diffrn_measured_fraction_theta_full 0.927
_diffrn_measured_fraction_theta_max 0.758
_diffrn_measurement_device_type 'MAR345 with image plate detector'
_diffrn_measurement_method 'phi scan'
_diffrn_radiation_monochromator graphite
_diffrn_radiation_source 'fine-focus sealed tube'
_diffrn_radiation_type MoK\a
_diffrn_radiation_wavelength 0.71073
_diffrn_reflns_av_R_equivalents 0.0500
_diffrn_reflns_av_sigmaI/netI 0.0523
_diffrn_reflns_limit_h_max 10
_diffrn_reflns_limit_h_min -10
_diffrn_reflns_limit_k_max 16
_diffrn_reflns_limit_k_min -16
_diffrn_reflns_limit_l_max 21
_diffrn_reflns_limit_l_min -21
_diffrn_reflns_number 13867
_diffrn_reflns_theta_full 25.00
_diffrn_reflns_theta_max 30.61
_diffrn_reflns_theta_min 1.36
_exptl_absorpt_coefficient_mu 1.171
_exptl_absorpt_correction_T_max 0.89
_exptl_absorpt_correction_T_min 0.87
_exptl_absorpt_correction_type empirical
_exptl_absorpt_process_details sadabs
_exptl_crystal_colour red
_exptl_crystal_density_diffrn 1.515
_exptl_crystal_density_method 'not measured'
_exptl_crystal_description prism
_exptl_crystal_F_000 800
_exptl_crystal_size_max 0.2
_exptl_crystal_size_mid 0.1
_exptl_crystal_size_min 0.1
_refine_diff_density_max 1.504
_refine_diff_density_min -0.691
_refine_diff_density_rms 0.197
_refine_ls_extinction_coef 0.0273(18)
_refine_ls_extinction_expression Fc^*^=kFc[1+0.001xFc^2^\l^3^/sin(2\q)]^-1/4^
_refine_ls_extinction_method SHELXL
_refine_ls_goodness_of_fit_ref 1.083
_refine_ls_hydrogen_treatment constr
_refine_ls_matrix_type full
_refine_ls_number_parameters 452
_refine_ls_number_reflns 7885
_refine_ls_number_restraints 1
_refine_ls_restrained_S_all 1.083
_refine_ls_R_factor_all 0.0624
_refine_ls_R_factor_gt 0.0506
_refine_ls_shift/su_max 0.001
_refine_ls_shift/su_mean 0.000
_refine_ls_structure_factor_coef Fsqd
_refine_ls_weighting_details 'calc w=1/[\s^2^(Fo^2^)+(0.0879P)^2^+0.0000P] where P=(Fo^2^+2Fc^2^)/3'
_refine_ls_weighting_scheme calc
_refine_ls_wR_factor_gt 0.1322
_refine_ls_wR_factor_ref 0.1432
_reflns_number_gt 6538
_reflns_number_total 7885
_reflns_threshold_expression >2sigma(I)
_cod_data_source_file ic402651k_si_001.cif
_cod_data_source_block jopm170a
_cod_original_sg_symbol_H-M P-1
_cod_database_code 4337188

loop_
_symmetry_equiv_pos_as_xyz
'x, y, z'
'-x, -y, -z'

loop_
_atom_site_label
_atom_site_type_symbol
_atom_site_fract_x
_atom_site_fract_y
_atom_site_fract_z
_atom_site_U_iso_or_equiv
_atom_site_adp_type
_atom_site_occupancy
_atom_site_symmetry_multiplicity
_atom_site_calc_flag
_atom_site_refinement_flags
Ni1 Ni 0.59901(3) 0.35949(2) 0.067388(19) 0.03058(10) Uani 1 1 d .
Ni2 Ni 0.38862(3) 0.14485(3) 0.20988(2) 0.03395(11) Uani 1 1 d .
O1 O 0.58397(19) 0.18538(15) 0.25031(11) 0.0350(4) Uani 1 1 d .
O2 O 0.53315(18) 0.53252(14) -0.11429(11) 0.0326(3) Uani 1 1 d .
N3 N 0.5856(2) 0.42745(16) -0.06782(13) 0.0298(4) Uani 1 1 d .
N1 N 0.7246(2) 0.23752(17) 0.02788(13) 0.0318(4) Uani 1 1 d .
N2 N 0.7487(2) 0.38594(19) -0.25623(14) 0.0375(4) Uani 1 1 d .
N4 N 0.7672(2) 0.45478(17) 0.08276(13) 0.0319(4) Uani 1 1 d .
N5 N 0.8191(3) 0.3551(2) 0.36621(16) 0.0452(5) Uani 1 1 d .
N6 N 0.6496(2) 0.27789(17) 0.19884(13) 0.0316(4) Uani 1 1 d .
N7 N 0.2843(2) 0.28802(19) 0.23209(14) 0.0382(5) Uani 1 1 d .
H7AN H 0.3238 0.3512 0.1939 0.046 Uiso 1 1 calc R
H7BN H 0.1909 0.2894 0.2156 0.046 Uiso 1 1 calc R
N8 N 0.3644(3) 0.03529(19) 0.34364(15) 0.0399(5) Uani 1 1 d .
H8N H 0.2738 0.0072 0.3470 0.048 Uiso 1 1 calc R
N9 N 0.4789(3) 0.01051(19) 0.16699(15) 0.0399(5) Uani 1 1 d .
H9AN H 0.4066 -0.0126 0.1400 0.048 Uiso 1 1 calc R
H9BN H 0.5442 0.0429 0.1244 0.048 Uiso 1 1 calc R
N10 N 0.4209(2) 0.25346(17) 0.07701(13) 0.0327(4) Uani 1 1 d .
N11 N 0.3854(2) 0.22279(18) 0.01483(14) 0.0348(4) Uani 1 1 d .
N12 N 0.3527(3) 0.1956(2) -0.04508(16) 0.0456(5) Uani 1 1 d .
N13 N 0.1763(3) 0.1051(2) 0.17202(16) 0.0429(5) Uani 1 1 d .
N14 N 0.1007(3) 0.0401(2) 0.22431(16) 0.0417(5) Uani 1 1 d .
N15 N 0.0258(3) -0.0234(3) 0.2754(2) 0.0629(7) Uani 1 1 d .
C1 C 0.7876(3) 0.1393(2) 0.08162(17) 0.0363(5) Uani 1 1 d .
H1 H 0.7998 0.1313 0.1414 0.044 Uiso 1 1 calc R
C2 C 0.8348(3) 0.0500(2) 0.05237(18) 0.0395(5) Uani 1 1 d .
H2 H 0.8782 -0.0170 0.0915 0.047 Uiso 1 1 calc R
C3 C 0.8164(3) 0.0614(2) -0.03728(18) 0.0395(5) Uani 1 1 d .
H3 H 0.8448 0.0014 -0.0586 0.047 Uiso 1 1 calc R
C4 C 0.7553(3) 0.1637(2) -0.09356(17) 0.0365(5) Uani 1 1 d .
H4 H 0.7456 0.1744 -0.1539 0.044 Uiso 1 1 calc R
C5 C 0.7084(3) 0.2506(2) -0.05975(16) 0.0345(5) Uani 1 1 d .
C6 C 0.6364(3) 0.3614(2) -0.11299(15) 0.0319(5) Uani 1 1 d .
C7 C 0.6260(3) 0.3953(2) -0.21167(16) 0.0344(5) Uani 1 1 d .
C8 C 0.4926(3) 0.4342(2) -0.25428(17) 0.0379(5) Uani 1 1 d .
H8 H 0.4090 0.4392 -0.2217 0.045 Uiso 1 1 calc R
C9 C 0.4880(3) 0.4648(2) -0.34581(18) 0.0407(5) Uani 1 1 d .
H9 H 0.4002 0.4891 -0.3757 0.049 Uiso 1 1 calc R
C10 C 0.6141(3) 0.4593(2) -0.39294(19) 0.0428(6) Uani 1 1 d .
H10 H 0.6138 0.4821 -0.4548 0.051 Uiso 1 1 calc R
C11 C 0.7404(3) 0.4190(2) -0.34526(17) 0.0409(5) Uani 1 1 d .
H11 H 0.8253 0.4144 -0.3768 0.049 Uiso 1 1 calc R
C12 C 0.8167(3) 0.5479(2) 0.02021(17) 0.0362(5) Uani 1 1 d .
H12 H 0.7767 0.5697 -0.0365 0.043 Uiso 1 1 calc R
C13 C 0.9256(3) 0.6137(2) 0.03655(18) 0.0401(5) Uani 1 1 d .
H13 H 0.9566 0.6794 -0.0075 0.048 Uiso 1 1 calc R
C14 C 0.9858(3) 0.5775(2) 0.12055(19) 0.0411(5) Uani 1 1 d .
H14 H 1.0611 0.6180 0.1333 0.049 Uiso 1 1 calc R
C15 C 0.9353(3) 0.4816(2) 0.18609(19) 0.0410(5) Uani 1 1 d U
H15 H 0.9762 0.4573 0.2427 0.049 Uiso 1 1 calc R
C16 C 0.8216(3) 0.4214(2) 0.16622(15) 0.0329(5) Uani 1 1 d U
C17 C 0.7542(3) 0.3205(2) 0.23074(16) 0.0342(5) Uani 1 1 d .
C18 C 0.8009(3) 0.2763(2) 0.32595(18) 0.0404(5) Uani 1 1 d .
C19 C 0.8223(3) 0.1579(3) 0.3696(2) 0.0461(6) Uani 1 1 d .
H19 H 0.8103 0.1047 0.3400 0.055 Uiso 1 1 calc R
C20 C 0.8625(4) 0.1217(3) 0.4594(2) 0.0549(7) Uani 1 1 d .
H20 H 0.8757 0.0433 0.4910 0.066 Uiso 1 1 calc R
C21 C 0.8822(4) 0.2028(3) 0.5004(2) 0.0570(8) Uani 1 1 d .
H21 H 0.9102 0.1802 0.5598 0.068 Uiso 1 1 calc R
C22 C 0.8598(3) 0.3189(3) 0.4517(2) 0.0542(7) Uani 1 1 d .
H22 H 0.8735 0.3737 0.4796 0.065 Uiso 1 1 calc R
C23 C 0.2823(3) 0.3033(3) 0.3200(2) 0.0468(6) Uani 1 1 d .
H23A H 0.2088 0.3625 0.3204 0.056 Uiso 1 1 calc R
H23B H 0.3759 0.3300 0.3305 0.056 Uiso 1 1 calc R
C24 C 0.2510(3) 0.1937(3) 0.39432(19) 0.0461(6) Uani 1 1 d .
H24A H 0.1589 0.1662 0.3823 0.055 Uiso 1 1 calc R
H24B H 0.2399 0.2118 0.4492 0.055 Uiso 1 1 calc R
C25 C 0.3654(3) 0.0973(2) 0.40821(18) 0.0415(6) Uani 1 1 d .
H25A H 0.4604 0.1294 0.4065 0.050 Uiso 1 1 calc R
H25B H 0.3527 0.0421 0.4673 0.050 Uiso 1 1 calc R
C26 C 0.4655(3) -0.0675(3) 0.3725(2) 0.0484(6) Uani 1 1 d .
H26A H 0.4389 -0.1145 0.4322 0.058 Uiso 1 1 calc R
H26B H 0.5631 -0.0419 0.3750 0.058 Uiso 1 1 calc R
C27 C 0.4674(4) -0.1420(3) 0.3131(2) 0.0490(6) Uani 1 1 d .
H27A H 0.5094 -0.2178 0.3461 0.059 Uiso 1 1 calc R
H27B H 0.3677 -0.1522 0.2990 0.059 Uiso 1 1 calc R
C28 C 0.5507(3) -0.0952(3) 0.22729(19) 0.0468(6) Uani 1 1 d .
H28A H 0.6483 -0.0783 0.2403 0.056 Uiso 1 1 calc R
H28B H 0.5590 -0.1535 0.1980 0.056 Uiso 1 1 calc R
C29 C 0.8930(4) 0.7299(3) 0.2679(3) 0.0629(9) Uani 1 1 d .
H29 H 0.9837 0.6960 0.2556 0.075 Uiso 1 1 calc R
H29B H 0.9030 0.8112 0.2566 0.075 Uiso 1 1 calc R
H29A H 0.8184 0.7187 0.2304 0.075 Uiso 1 1 calc R
C30 C 0.8542(4) 0.6757(3) 0.3595(3) 0.0633(9) Uani 1 1 d .
N16 N 0.8242(5) 0.6329(4) 0.4325(3) 0.1008(13) Uani 1 1 d .

loop_
_atom_site_aniso_label
_atom_site_aniso_U_11
_atom_site_aniso_U_22
_atom_site_aniso_U_33
_atom_site_aniso_U_23
_atom_site_aniso_U_13
_atom_site_aniso_U_12
Ni1 0.03168(19) 0.03191(17) 0.02732(17) -0.00834(12) 0.00042(11) -0.00270(11)
Ni2 0.0349(2) 0.03519(18) 0.03098(18) -0.00937(13) 0.00105(12) -0.00390(12)
O1 0.0370(10) 0.0351(9) 0.0306(8) -0.0071(7) 0.0007(6) -0.0047(6)
O2 0.0346(9) 0.0317(8) 0.0300(8) -0.0083(6) -0.0001(6) 0.0004(6)
N3 0.0284(10) 0.0299(9) 0.0295(9) -0.0076(7) 0.0002(7) -0.0004(7)
N1 0.0334(11) 0.0324(10) 0.0288(9) -0.0090(8) 0.0010(7) -0.0014(7)
N2 0.0392(12) 0.0405(11) 0.0316(10) -0.0104(8) 0.0009(8) 0.0001(8)
N4 0.0340(11) 0.0332(10) 0.0294(10) -0.0112(8) 0.0003(7) -0.0035(7)
N5 0.0441(14) 0.0542(14) 0.0380(12) -0.0160(10) 0.0003(9) -0.0021(10)
N6 0.0311(11) 0.0318(9) 0.0299(10) -0.0072(7) 0.0013(7) -0.0028(7)
N7 0.0383(12) 0.0422(12) 0.0344(11) -0.0133(9) -0.0011(8) -0.0006(8)
N8 0.0435(13) 0.0394(11) 0.0347(11) -0.0089(9) 0.0025(8) -0.0049(9)
N9 0.0431(13) 0.0392(11) 0.0360(11) -0.0104(9) 0.0030(8) -0.0037(8)
N10 0.0341(11) 0.0337(10) 0.0290(10) -0.0080(8) 0.0010(7) -0.0047(7)
N11 0.0358(11) 0.0366(11) 0.0309(10) -0.0092(8) 0.0007(7) -0.0048(8)
N12 0.0474(14) 0.0507(13) 0.0400(12) -0.0160(10) 0.0017(9) -0.0068(10)
N13 0.0404(13) 0.0492(13) 0.0398(12) -0.0148(10) 0.0021(9) -0.0078(9)
N14 0.0404(13) 0.0457(12) 0.0402(12) -0.0155(10) -0.0001(9) -0.0027(9)
N15 0.065(2) 0.0644(18) 0.0560(17) -0.0133(14) 0.0053(13) -0.0135(14)
C1 0.0368(14) 0.0380(12) 0.0318(12) -0.0081(9) 0.0011(9) -0.0023(9)
C2 0.0392(14) 0.0396(13) 0.0382(13) -0.0108(10) 0.0001(10) 0.0001(9)
C3 0.0402(15) 0.0397(13) 0.0395(13) -0.0143(11) 0.0017(10) -0.0007(10)
C4 0.0340(13) 0.0403(13) 0.0350(12) -0.0118(10) 0.0001(9) -0.0021(9)
C5 0.0311(13) 0.0395(13) 0.0323(12) -0.0109(10) 0.0004(8) -0.0025(9)
C6 0.0337(12) 0.0334(11) 0.0279(11) -0.0090(9) -0.0009(8) -0.0020(8)
C7 0.0366(13) 0.0355(12) 0.0320(12) -0.0122(9) -0.0016(9) -0.0018(9)
C8 0.0376(14) 0.0389(13) 0.0377(13) -0.0131(10) -0.0007(9) -0.0010(9)
C9 0.0415(15) 0.0409(14) 0.0386(14) -0.0116(11) -0.0038(10) -0.0002(10)
C10 0.0493(16) 0.0452(14) 0.0341(13) -0.0131(11) -0.0014(10) -0.0016(11)
C11 0.0434(15) 0.0440(14) 0.0338(13) -0.0108(11) 0.0006(10) -0.0012(10)
C12 0.0360(13) 0.0378(12) 0.0337(12) -0.0101(10) 0.0010(9) -0.0016(9)
C13 0.0406(15) 0.0387(13) 0.0389(13) -0.0094(10) 0.0032(10) -0.0058(10)
C14 0.0373(14) 0.0436(14) 0.0428(14) -0.0144(11) 0.0000(10) -0.0043(10)
C15 0.0372(14) 0.0459(14) 0.0399(13) -0.0136(11) -0.0003(10) -0.0035(9)
C16 0.0332(12) 0.0351(12) 0.0291(11) -0.0090(9) 0.0002(8) -0.0001(8)
C17 0.0353(13) 0.0359(12) 0.0300(11) -0.0092(9) -0.0003(8) 0.0004(9)
C18 0.0386(14) 0.0454(14) 0.0342(13) -0.0085(11) -0.0008(9) -0.0030(10)
C19 0.0408(16) 0.0500(16) 0.0446(15) -0.0107(12) -0.0016(11) -0.0061(11)
C20 0.0503(18) 0.0578(19) 0.0479(17) -0.0050(14) -0.0013(13) -0.0047(13)
C21 0.0509(19) 0.076(2) 0.0404(16) -0.0132(15) -0.0011(12) -0.0064(15)
C22 0.0514(19) 0.069(2) 0.0451(16) -0.0223(15) -0.0016(12) -0.0022(14)
C23 0.0474(17) 0.0499(16) 0.0453(15) -0.0191(13) 0.0032(11) 0.0010(11)
C24 0.0479(16) 0.0505(16) 0.0395(14) -0.0142(12) 0.0041(11) -0.0025(11)
C25 0.0428(15) 0.0424(14) 0.0378(13) -0.0107(11) -0.0011(10) -0.0037(10)
C26 0.0518(17) 0.0479(16) 0.0421(15) -0.0099(12) -0.0015(12) -0.0023(12)
C27 0.0568(18) 0.0435(15) 0.0462(16) -0.0135(12) 0.0007(12) -0.0046(12)
C28 0.0538(18) 0.0469(15) 0.0409(15) -0.0166(12) -0.0010(12) 0.0020(12)
C29 0.062(2) 0.063(2) 0.068(2) -0.0272(18) -0.0071(16) 0.0027(15)
C30 0.061(2) 0.067(2) 0.065(2) -0.0258(19) -0.0012(16) -0.0076(16)
N16 0.099(3) 0.116(4) 0.086(3) -0.027(3) 0.006(2) -0.030(2)

loop_
_atom_type_symbol
_atom_type_description
_atom_type_scat_dispersion_real
_atom_type_scat_dispersion_imag
_atom_type_scat_source
C C 0.0033 0.0016 'International Tables Vol C Tables 4.2.6.8 and 6.1.1.4'
H H 0.0000 0.0000 'International Tables Vol C Tables 4.2.6.8 and 6.1.1.4'
N N 0.0061 0.0033 'International Tables Vol C Tables 4.2.6.8 and 6.1.1.4'
Ni Ni 0.3393 1.1124 'International Tables Vol C Tables 4.2.6.8 and 6.1.1.4'
O O 0.0106 0.0060 'International Tables Vol C Tables 4.2.6.8 and 6.1.1.4'

loop_
_geom_angle_atom_site_label_1
_geom_angle_atom_site_label_2
_geom_angle_atom_site_label_3
_geom_angle
_geom_angle_site_symmetry_1
_geom_angle_site_symmetry_3
N3 Ni1 N4 96.90(8) . .
N3 Ni1 N6 169.18(8) . .
N4 Ni1 N6 79.14(8) . .
N3 Ni1 O2 104.98(7) . 2_665
N4 Ni1 O2 86.26(8) . 2_665
N6 Ni1 O2 84.92(8) . 2_665
N3 Ni1 N1 78.51(8) . .
N4 Ni1 N1 96.97(8) . .
N6 Ni1 N1 91.90(8) . .
O2 Ni1 N1 174.98(7) 2_665 .
N3 Ni1 N10 93.36(8) . .
N4 Ni1 N10 169.47(8) . .
N6 Ni1 N10 91.18(8) . .
O2 Ni1 N10 88.80(8) 2_665 .
N1 Ni1 N10 87.38(8) . .
O1 Ni2 N7 91.12(8) . .
O1 Ni2 N9 94.54(9) . .
N7 Ni2 N9 170.81(9) . .
O1 Ni2 N10 92.28(8) . .
N7 Ni2 N10 86.78(9) . .
N9 Ni2 N10 85.76(9) . .
O1 Ni2 N8 85.91(8) . .
N7 Ni2 N8 94.16(9) . .
N9 Ni2 N8 93.47(9) . .
N10 Ni2 N8 177.98(8) . .
O1 Ni2 N13 177.12(8) . .
N7 Ni2 N13 86.52(9) . .
N9 Ni2 N13 88.01(9) . .
N10 Ni2 N13 89.24(9) . .
N8 Ni2 N13 92.60(9) . .
N6 O1 Ni2 118.84(14) . .
N3 O2 Ni1 126.74(14) . 2_665
C6 N3 O2 117.16(19) . .
C6 N3 Ni1 116.43(16) . .
O2 N3 Ni1 126.40(15) . .
C1 N1 C5 119.0(2) . .
C1 N1 Ni1 126.43(17) . .
C5 N1 Ni1 112.72(16) . .
C11 N2 C7 117.3(2) . .
C12 N4 C16 120.3(2) . .
C12 N4 Ni1 125.43(17) . .
C16 N4 Ni1 114.08(16) . .
C18 N5 C22 118.7(3) . .
C17 N6 O1 120.0(2) . .
C17 N6 Ni1 116.29(16) . .
O1 N6 Ni1 123.75(15) . .
C23 N7 Ni2 122.03(18) . .
C23 N7 H7AN 106.8 . .
Ni2 N7 H7AN 106.8 . .
C23 N7 H7BN 106.8 . .
Ni2 N7 H7BN 106.8 . .
H7AN N7 H7BN 106.7 . .
C25 N8 C26 109.9(2) . .
C25 N8 Ni2 113.24(17) . .
C26 N8 Ni2 115.81(18) . .
C25 N8 H8N 105.7 . .
C26 N8 H8N 105.7 . .
Ni2 N8 H8N 105.7 . .
C28 N9 Ni2 123.35(18) . .
C28 N9 H9AN 106.5 . .
Ni2 N9 H9AN 106.5 . .
C28 N9 H9BN 106.5 . .
Ni2 N9 H9BN 106.5 . .
H9AN N9 H9BN 106.5 . .
N11 N10 Ni1 121.47(16) . .
N11 N10 Ni2 120.25(16) . .
Ni1 N10 Ni2 111.40(10) . .
N12 N11 N10 178.8(3) . .
N14 N13 Ni2 121.2(2) . .
N15 N14 N13 179.6(4) . .
N1 C1 C2 122.8(2) . .
N1 C1 H1 118.6 . .
C2 C1 H1 118.6 . .
C1 C2 C3 118.8(2) . .
C1 C2 H2 120.6 . .
C3 C2 H2 120.6 . .
C4 C3 C2 118.6(2) . .
C4 C3 H3 120.7 . .
C2 C3 H3 120.7 . .
C3 C4 C5 119.8(2) . .
C3 C4 H4 120.1 . .
C5 C4 H4 120.1 . .
N1 C5 C4 120.9(2) . .
N1 C5 C6 114.7(2) . .
C4 C5 C6 124.4(2) . .
N3 C6 C5 115.6(2) . .
N3 C6 C7 123.0(2) . .
C5 C6 C7 121.3(2) . .
N2 C7 C8 122.6(2) . .
N2 C7 C6 117.1(2) . .
C8 C7 C6 120.3(2) . .
C9 C8 C7 118.3(2) . .
C9 C8 H8 120.8 . .
C7 C8 H8 120.8 . .
C8 C9 C10 119.8(2) . .
C8 C9 H9 120.1 . .
C10 C9 H9 120.1 . .
C11 C10 C9 117.8(3) . .
C11 C10 H10 121.1 . .
C9 C10 H10 121.1 . .
N2 C11 C10 124.1(2) . .
N2 C11 H11 117.9 . .
C10 C11 H11 117.9 . .
N4 C12 C13 122.7(2) . .
N4 C12 H12 118.7 . .
C13 C12 H12 118.7 . .
C14 C13 C12 117.4(2) . .
C14 C13 H13 121.3 . .
C12 C13 H13 121.3 . .
C13 C14 C15 120.6(3) . .
C13 C14 H14 119.7 . .
C15 C14 H14 119.7 . .
C14 C15 C16 119.2(3) . .
C14 C15 H15 120.4 . .
C16 C15 H15 120.4 . .
N4 C16 C15 119.7(2) . .
N4 C16 C17 115.6(2) . .
C15 C16 C17 124.7(2) . .
N6 C17 C16 114.9(2) . .
N6 C17 C18 123.8(2) . .
C16 C17 C18 121.3(2) . .
N5 C18 C19 122.5(3) . .
N5 C18 C17 116.9(2) . .
C19 C18 C17 120.6(3) . .
C18 C19 C20 117.9(3) . .
C18 C19 H19 121.0 . .
C20 C19 H19 121.0 . .
C21 C20 C19 119.5(3) . .
C21 C20 H20 120.3 . .
C19 C20 H20 120.3 . .
C20 C21 C22 118.8(3) . .
C20 C21 H21 120.6 . .
C22 C21 H21 120.6 . .
N5 C22 C21 122.6(3) . .
N5 C22 H22 118.7 . .
C21 C22 H22 118.7 . .
N7 C23 C24 112.8(2) . .
N7 C23 H23A 109.0 . .
C24 C23 H23A 109.0 . .
N7 C23 H23B 109.0 . .
C24 C23 H23B 109.0 . .
H23A C23 H23B 107.8 . .
C23 C24 C25 115.1(2) . .
C23 C24 H24A 108.5 . .
C25 C24 H24A 108.5 . .
C23 C24 H24B 108.5 . .
C25 C24 H24B 108.5 . .
H24A C24 H24B 107.5 . .
N8 C25 C24 115.4(2) . .
N8 C25 H25A 108.4 . .
C24 C25 H25A 108.4 . .
N8 C25 H25B 108.4 . .
C24 C25 H25B 108.4 . .
H25A C25 H25B 107.5 . .
N8 C26 C27 114.6(3) . .
N8 C26 H26A 108.6 . .
C27 C26 H26A 108.6 . .
N8 C26 H26B 108.6 . .
C27 C26 H26B 108.6 . .
H26A C26 H26B 107.6 . .
C28 C27 C26 115.0(2) . .
C28 C27 H27A 108.5 . .
C26 C27 H27A 108.5 . .
C28 C27 H27B 108.5 . .
C26 C27 H27B 108.5 . .
H27A C27 H27B 107.5 . .
N9 C28 C27 111.7(2) . .
N9 C28 H28A 109.3 . .
C27 C28 H28A 109.3 . .
N9 C28 H28B 109.3 . .
C27 C28 H28B 109.3 . .
H28A C28 H28B 108.0 . .
C30 C29 H29 109.5 . .
C30 C29 H29B 109.5 . .
H29 C29 H29B 109.5 . .
C30 C29 H29A 109.5 . .
H29 C29 H29A 109.5 . .
H29B C29 H29A 109.5 . .
N16 C30 C29 179.6(5) . .

loop_
_geom_bond_atom_site_label_1
_geom_bond_atom_site_label_2
_geom_bond_distance
_geom_bond_site_symmetry_2
Ni1 N3 2.039(2) .
Ni1 N4 2.043(2) .
Ni1 N6 2.051(2) .
Ni1 O2 2.0603(18) 2_665
Ni1 N1 2.094(2) .
Ni1 N10 2.108(2) .
Ni2 O1 2.0518(19) .
Ni2 N7 2.087(2) .
Ni2 N9 2.108(2) .
Ni2 N10 2.121(2) .
Ni2 N8 2.126(2) .
Ni2 N13 2.173(2) .
O1 N6 1.325(2) .
O2 N3 1.330(2) .
O2 Ni1 2.0603(18) 2_665
N3 C6 1.311(3) .
N1 C1 1.339(3) .
N1 C5 1.359(3) .
N2 C11 1.341(3) .
N2 C7 1.341(3) .
N4 C12 1.337(3) .
N4 C16 1.351(3) .
N5 C18 1.337(4) .
N5 C22 1.339(4) .
N6 C17 1.299(3) .
N7 C23 1.469(4) .
N7 H7AN 0.9000 .
N7 H7BN 0.9000 .
N8 C25 1.462(4) .
N8 C26 1.480(4) .
N8 H8N 0.9100 .
N9 C28 1.471(4) .
N9 H9AN 0.9000 .
N9 H9BN 0.9000 .
N10 N11 1.219(3) .
N11 N12 1.154(3) .
N13 N14 1.186(3) .
N14 N15 1.164(4) .
C1 C2 1.371(4) .
C1 H1 0.9300 .
C2 C3 1.397(4) .
C2 H2 0.9300 .
C3 C4 1.381(3) .
C3 H3 0.9300 .
C4 C5 1.389(3) .
C4 H4 0.9300 .
C5 C6 1.477(3) .
C6 C7 1.489(3) .
C7 C8 1.398(4) .
C8 C9 1.379(4) .
C8 H8 0.9300 .
C9 C10 1.380(4) .
C9 H9 0.9300 .
C10 C11 1.379(4) .
C10 H10 0.9300 .
C11 H11 0.9300 .
C12 C13 1.391(3) .
C12 H12 0.9300 .
C13 C14 1.379(4) .
C13 H13 0.9300 .
C14 C15 1.384(4) .
C14 H14 0.9300 .
C15 C16 1.402(3) .
C15 H15 0.9300 .
C16 C17 1.478(3) .
C17 C18 1.494(4) .
C18 C19 1.394(4) .
C19 C20 1.399(4) .
C19 H19 0.9300 .
C20 C21 1.373(5) .
C20 H20 0.9300 .
C21 C22 1.386(5) .
C21 H21 0.9300 .
C22 H22 0.9300 .
C23 C24 1.505(4) .
C23 H23A 0.9700 .
C23 H23B 0.9700 .
C24 C25 1.508(4) .
C24 H24A 0.9700 .
C24 H24B 0.9700 .
C25 H25A 0.9700 .
C25 H25B 0.9700 .
C26 C27 1.509(4) .
C26 H26A 0.9700 .
C26 H26B 0.9700 .
C27 C28 1.507(4) .
C27 H27A 0.9700 .
C27 H27B 0.9700 .
C28 H28A 0.9700 .
C28 H28B 0.9700 .
C29 C30 1.436(5) .
C29 H29 0.9600 .
C29 H29B 0.9600 .
C29 H29A 0.9600 .
C30 N16 1.141(5) .
